data_7026791
loop_
_publ_author_name
'Reiss, Fabian'
'Schulz, Axel'
'Villinger, Alexander'
'Weding, Nico'

_publ_section_title
;
 Synthesis of sterically encumbered
 2,4-bis-m-terphenyl-1,3-dichloro-2,4-cyclo-dipnictadiazanes
 [m-TerNPnCl](2), (Pn = P, As).
;
_journal_issue 41
_journal_name_full 'Dalton transactions (Cambridge, England : 2003)'
_journal_page_first 9962
_journal_page_last 9972
_journal_paper_doi 10.1039/c0dt00700e
_journal_volume 39
_journal_year 2010
_chemical_formula_moiety 'C24 H25 Cl4 N P2'
_chemical_formula_sum 'C24 H25 Cl4 N P2'
_chemical_formula_weight 531.19
_chemical_name_systematic
;
N,N-bis-dichlorophosphino-2,6-bis-(2,4,6-trimethylphenyl)aniline
;
_space_group_IT_number 61
_symmetry_cell_setting orthorhombic
_symmetry_Int_Tables_number 61
_symmetry_space_group_name_Hall '-P 2ac 2ab'
_symmetry_space_group_name_H-M 'P b c a'
_atom_sites_solution_hydrogens geom
_atom_sites_solution_primary direct
_atom_sites_solution_secondary difmap
_audit_creation_method SHELXL-97
_cell_angle_alpha 90.00
_cell_angle_beta 90.00
_cell_angle_gamma 90.00
_cell_formula_units_Z 8
_cell_length_a 16.571(3)
_cell_length_b 17.535(4)
_cell_length_c 17.726(4)
_cell_measurement_reflns_used 9179
_cell_measurement_temperature 173(2)
_cell_measurement_theta_max 62.181
_cell_measurement_theta_min 4.646
_cell_volume 5150.7(19)
_computing_cell_refinement 'Bruker Apex v7.51a'
_computing_data_collection 'Bruker Apex v7.51a'
_computing_data_reduction 'Bruker SAINT'
_computing_molecular_graphics 'ORTEP-3v2.01 (Farrugia, 1997)'
_computing_publication_material SHELXL-97
_computing_structure_refinement 'SHELXL-97 (Sheldrick, 1997)'
_computing_structure_solution 'SHELXS-97 (Sheldrick, 1997)'
_diffrn_ambient_temperature 173(2)
_diffrn_measured_fraction_theta_full 0.999
_diffrn_measured_fraction_theta_max 0.999
_diffrn_measurement_device_type 'Bruker-Nonius Apex-X8-CCD-diffractometer'
_diffrn_measurement_method 'phi and omega scans'
_diffrn_radiation_monochromator graphite
_diffrn_radiation_source 'sealed tube'
_diffrn_radiation_type MoK\a
_diffrn_radiation_wavelength 0.71073
_diffrn_reflns_av_R_equivalents 0.0463
_diffrn_reflns_av_sigmaI/netI 0.0340
_diffrn_reflns_limit_h_max 23
_diffrn_reflns_limit_h_min -23
_diffrn_reflns_limit_k_max 22
_diffrn_reflns_limit_k_min -24
_diffrn_reflns_limit_l_max 22
_diffrn_reflns_limit_l_min -24
_diffrn_reflns_number 42834
_diffrn_reflns_theta_full 30.00
_diffrn_reflns_theta_max 30.00
_diffrn_reflns_theta_min 2.61
_exptl_absorpt_coefficient_mu 0.597
_exptl_absorpt_correction_T_max 0.9482
_exptl_absorpt_correction_T_min 0.7012
_exptl_absorpt_correction_type multi-scan
_exptl_absorpt_process_details '(SADABS; Sheldrick, 2004)'
_exptl_crystal_colour colourless
_exptl_crystal_density_diffrn 1.370
_exptl_crystal_density_method 'not measured'
_exptl_crystal_description block
_exptl_crystal_F_000 2192
_exptl_crystal_size_max 0.64
_exptl_crystal_size_mid 0.23
_exptl_crystal_size_min 0.09
_refine_diff_density_max 0.599
_refine_diff_density_min -0.445
_refine_diff_density_rms 0.067
_refine_ls_extinction_method none
_refine_ls_goodness_of_fit_ref 1.061
_refine_ls_hydrogen_treatment constr
_refine_ls_matrix_type full
_refine_ls_number_parameters 286
_refine_ls_number_reflns 7492
_refine_ls_number_restraints 0
_refine_ls_restrained_S_all 1.061
_refine_ls_R_factor_all 0.0710
_refine_ls_R_factor_gt 0.0441
_refine_ls_shift/su_max 0.000
_refine_ls_shift/su_mean 0.000
_refine_ls_structure_factor_coef Fsqd
_refine_ls_weighting_details 'calc w=1/[\s^2^(Fo^2^)+(0.0651P)^2^+1.3097P] where P=(Fo^2^+2Fc^2^)/3'
_refine_ls_weighting_scheme calc
_refine_ls_wR_factor_gt 0.1151
_refine_ls_wR_factor_ref 0.1265
_reflns_number_gt 5347
_reflns_number_total 7492
_reflns_threshold_expression >2\s(I)
_cod_data_source_file c0dt00700e.txt
_cod_data_source_block ter_npcl22
_cod_original_cell_volume 5150.7(18)
_cod_database_code 7026791

loop_
_symmetry_equiv_pos_as_xyz
'x, y, z'
'-x+1/2, -y, z+1/2'
'-x, y+1/2, -z+1/2'
'x+1/2, -y+1/2, -z'
'-x, -y, -z'
'x-1/2, y, -z-1/2'
'x, -y-1/2, z-1/2'
'-x-1/2, y-1/2, z'

loop_
_atom_site_label
_atom_site_type_symbol
_atom_site_fract_x
_atom_site_fract_y
_atom_site_fract_z
_atom_site_U_iso_or_equiv
_atom_site_adp_type
_atom_site_occupancy
_atom_site_symmetry_multiplicity
_atom_site_calc_flag
_atom_site_refinement_flags
P1 P -0.03181(3) 0.28467(3) 0.28433(3) 0.03081(12) Uani 1 1 d .
P2 P 0.04110(3) 0.17017(3) 0.40655(3) 0.03047(12) Uani 1 1 d .
Cl1 Cl 0.07960(4) 0.30418(4) 0.23919(4) 0.06185(19) Uani 1 1 d .
Cl2 Cl -0.06256(5) 0.19561(3) 0.21429(3) 0.05612(18) Uani 1 1 d .
Cl3 Cl 0.15588(3) 0.19037(4) 0.36594(4) 0.05934(19) Uani 1 1 d .
Cl4 Cl 0.01603(4) 0.07803(3) 0.33991(3) 0.04489(14) Uani 1 1 d .
N N -0.01486(8) 0.24338(8) 0.37043(8) 0.0236(3) Uani 1 1 d .
C1 C -0.06163(10) 0.28187(9) 0.43003(9) 0.0222(3) Uani 1 1 d .
C2 C -0.12298(10) 0.24193(9) 0.46763(9) 0.0244(3) Uani 1 1 d .
C3 C -0.16694(11) 0.28012(11) 0.52303(11) 0.0306(4) Uani 1 1 d .
H3 H -0.2080 0.2537 0.5497 0.037 Uiso 1 1 calc R
C4 C -0.15186(12) 0.35554(11) 0.53976(11) 0.0323(4) Uani 1 1 d .
H4 H -0.1838 0.3811 0.5764 0.039 Uiso 1 1 calc R
C5 C -0.09020(11) 0.39415(10) 0.50326(11) 0.0294(4) Uani 1 1 d .
H5 H -0.0798 0.4460 0.5155 0.035 Uiso 1 1 calc R
C6 C -0.04327(10) 0.35787(9) 0.44892(10) 0.0233(3) Uani 1 1 d .
C7 C -0.14136(10) 0.16004(10) 0.45248(10) 0.0251(3) Uani 1 1 d .
C8 C -0.11185(11) 0.10323(10) 0.50128(11) 0.0289(4) Uani 1 1 d .
C9 C -0.12902(12) 0.02700(10) 0.48547(12) 0.0343(4) Uani 1 1 d .
H9 H -0.1078 -0.0115 0.5175 0.041 Uiso 1 1 calc R
C10 C -0.17608(13) 0.00594(11) 0.42436(12) 0.0372(5) Uani 1 1 d .
C11 C -0.20843(12) 0.06336(11) 0.37939(11) 0.0356(4) Uani 1 1 d .
H11 H -0.2430 0.0497 0.3388 0.043 Uiso 1 1 calc R
C12 C -0.19188(11) 0.14009(11) 0.39176(10) 0.0295(4) Uani 1 1 d .
C13 C -0.06428(14) 0.12230(12) 0.57154(12) 0.0399(5) Uani 1 1 d .
H13A H -0.1012 0.1274 0.6144 0.060 Uiso 1 1 calc R
H13B H -0.0353 0.1704 0.5640 0.060 Uiso 1 1 calc R
H13C H -0.0254 0.0815 0.5818 0.060 Uiso 1 1 calc R
C14 C -0.19203(16) -0.07711(12) 0.40701(16) 0.0526(6) Uani 1 1 d .
H14A H -0.1720 -0.1088 0.4486 0.079 Uiso 1 1 calc R
H14B H -0.1642 -0.0912 0.3603 0.079 Uiso 1 1 calc R
H14C H -0.2502 -0.0852 0.4010 0.079 Uiso 1 1 calc R
C15 C -0.23011(13) 0.20020(13) 0.34261(12) 0.0400(5) Uani 1 1 d .
H15A H -0.2549 0.1759 0.2985 0.060 Uiso 1 1 calc R
H15B H -0.1887 0.2364 0.3259 0.060 Uiso 1 1 calc R
H15C H -0.2715 0.2274 0.3715 0.060 Uiso 1 1 calc R
C16 C 0.02865(10) 0.39741(9) 0.41710(10) 0.0248(3) Uani 1 1 d .
C17 C 0.10441(11) 0.37984(10) 0.44767(10) 0.0271(4) Uani 1 1 d .
C18 C 0.17268(11) 0.41374(11) 0.41698(11) 0.0323(4) Uani 1 1 d .
H18 H 0.2241 0.4015 0.4373 0.039 Uiso 1 1 calc R
C19 C 0.16795(12) 0.46469(11) 0.35776(11) 0.0331(4) Uani 1 1 d .
C20 C 0.09226(12) 0.48500(11) 0.33148(11) 0.0341(4) Uani 1 1 d .
H20 H 0.0882 0.5219 0.2924 0.041 Uiso 1 1 calc R
C21 C 0.02201(11) 0.45299(10) 0.36054(11) 0.0300(4) Uani 1 1 d .
C22 C 0.11287(12) 0.32855(12) 0.51560(11) 0.0358(4) Uani 1 1 d .
H22A H 0.1700 0.3166 0.5237 0.054 Uiso 1 1 calc R
H22B H 0.0828 0.2812 0.5070 0.054 Uiso 1 1 calc R
H22C H 0.0913 0.3545 0.5602 0.054 Uiso 1 1 calc R
C23 C 0.24385(14) 0.49771(14) 0.32382(13) 0.0469(5) Uani 1 1 d .
H23A H 0.2835 0.5070 0.3638 0.070 Uiso 1 1 calc R
H23B H 0.2311 0.5459 0.2985 0.070 Uiso 1 1 calc R
H23C H 0.2663 0.4617 0.2871 0.070 Uiso 1 1 calc R
C24 C -0.05967(13) 0.47927(13) 0.33226(15) 0.0457(5) Uani 1 1 d .
H24A H -0.0611 0.5351 0.3309 0.069 Uiso 1 1 calc R
H24B H -0.1019 0.4605 0.3662 0.069 Uiso 1 1 calc R
H24C H -0.0688 0.4592 0.2814 0.069 Uiso 1 1 calc R

loop_
_atom_site_aniso_label
_atom_site_aniso_U_11
_atom_site_aniso_U_22
_atom_site_aniso_U_33
_atom_site_aniso_U_23
_atom_site_aniso_U_13
_atom_site_aniso_U_12
P1 0.0425(3) 0.0264(2) 0.0235(2) 0.00350(18) 0.00251(19) 0.00139(19)
P2 0.0363(3) 0.0267(2) 0.0283(2) -0.00354(19) -0.00465(19) 0.00944(18)
Cl1 0.0614(4) 0.0798(5) 0.0443(3) 0.0032(3) 0.0227(3) -0.0160(3)
Cl2 0.0958(5) 0.0449(3) 0.0277(3) -0.0035(2) -0.0132(3) -0.0131(3)
Cl3 0.0300(3) 0.0598(4) 0.0882(5) -0.0071(3) 0.0017(3) 0.0099(2)
Cl4 0.0615(3) 0.0271(2) 0.0460(3) -0.0118(2) -0.0051(2) 0.0103(2)
N 0.0279(7) 0.0202(7) 0.0226(7) -0.0008(5) 0.0003(5) 0.0019(5)
C1 0.0250(8) 0.0209(7) 0.0206(8) -0.0002(6) -0.0031(6) 0.0028(6)
C2 0.0281(8) 0.0211(8) 0.0241(8) 0.0022(6) -0.0026(6) -0.0008(6)
C3 0.0327(9) 0.0290(9) 0.0300(9) 0.0009(7) 0.0049(7) -0.0016(7)
C4 0.0346(9) 0.0294(9) 0.0329(10) -0.0051(8) 0.0059(7) 0.0030(7)
C5 0.0357(9) 0.0212(8) 0.0313(9) -0.0032(7) 0.0000(7) 0.0013(7)
C6 0.0274(8) 0.0188(7) 0.0237(8) 0.0026(6) -0.0028(6) 0.0007(6)
C7 0.0276(8) 0.0230(8) 0.0246(8) 0.0003(7) 0.0024(6) -0.0018(6)
C8 0.0342(9) 0.0241(8) 0.0283(9) 0.0010(7) 0.0021(7) -0.0010(7)
C9 0.0411(10) 0.0226(8) 0.0390(11) 0.0045(8) 0.0079(8) -0.0001(7)
C10 0.0423(11) 0.0273(9) 0.0419(11) -0.0079(8) 0.0123(9) -0.0085(8)
C11 0.0367(10) 0.0370(10) 0.0332(10) -0.0069(8) 0.0018(8) -0.0107(8)
C12 0.0292(9) 0.0321(9) 0.0272(9) 0.0000(7) 0.0018(7) -0.0052(7)
C13 0.0526(12) 0.0353(11) 0.0319(11) 0.0047(8) -0.0074(9) 0.0014(9)
C14 0.0630(15) 0.0293(10) 0.0654(16) -0.0134(11) 0.0119(12) -0.0121(10)
C15 0.0376(11) 0.0471(12) 0.0353(11) 0.0087(9) -0.0069(8) -0.0050(9)
C16 0.0300(8) 0.0178(7) 0.0267(8) -0.0027(6) -0.0002(6) -0.0014(6)
C17 0.0310(9) 0.0225(8) 0.0278(9) -0.0014(7) -0.0035(7) -0.0012(6)
C18 0.0310(9) 0.0310(9) 0.0349(10) -0.0034(8) -0.0010(7) -0.0022(7)
C19 0.0386(10) 0.0285(9) 0.0321(10) -0.0051(8) 0.0034(7) -0.0089(7)
C20 0.0473(11) 0.0263(9) 0.0288(9) 0.0051(8) -0.0010(8) -0.0083(8)
C21 0.0364(10) 0.0217(8) 0.0318(10) 0.0015(7) -0.0046(7) -0.0001(7)
C22 0.0363(10) 0.0359(10) 0.0352(10) 0.0081(9) -0.0095(8) -0.0026(8)
C23 0.0479(12) 0.0482(13) 0.0445(12) -0.0007(10) 0.0089(10) -0.0172(10)
C24 0.0434(12) 0.0365(11) 0.0572(14) 0.0191(10) -0.0105(10) 0.0005(9)

loop_
_atom_type_symbol
_atom_type_description
_atom_type_scat_dispersion_real
_atom_type_scat_dispersion_imag
_atom_type_scat_source
C C 0.0033 0.0016 'International Tables Vol C Tables 4.2.6.8 and 6.1.1.4'
H H 0.0000 0.0000 'International Tables Vol C Tables 4.2.6.8 and 6.1.1.4'
N N 0.0061 0.0033 'International Tables Vol C Tables 4.2.6.8 and 6.1.1.4'
P P 0.1023 0.0942 'International Tables Vol C Tables 4.2.6.8 and 6.1.1.4'
Cl Cl 0.1484 0.1585 'International Tables Vol C Tables 4.2.6.8 and 6.1.1.4'

loop_
_geom_angle_atom_site_label_1
_geom_angle_atom_site_label_2
_geom_angle_atom_site_label_3
_geom_angle
N P1 Cl1 105.78(6)
N P1 Cl2 104.91(6)
Cl1 P1 Cl2 96.58(4)
N P2 Cl4 105.49(6)
N P2 Cl3 103.92(6)
Cl4 P2 Cl3 96.97(3)
C1 N P2 111.16(11)
C1 N P1 111.03(10)
P2 N P1 137.80(9)
C2 C1 C6 121.09(15)
C2 C1 N 119.53(14)
C6 C1 N 119.37(15)
C3 C2 C1 118.26(16)
C3 C2 C7 118.84(15)
C1 C2 C7 122.88(15)
C4 C3 C2 121.18(17)
C4 C3 H3 119.4
C2 C3 H3 119.4
C3 C4 C5 120.13(17)
C3 C4 H4 119.9
C5 C4 H4 119.9
C4 C5 C6 120.78(17)
C4 C5 H5 119.6
C6 C5 H5 119.6
C5 C6 C1 118.46(16)
C5 C6 C16 119.76(15)
C1 C6 C16 121.57(15)
C8 C7 C12 120.04(16)
C8 C7 C2 119.99(16)
C12 C7 C2 119.88(16)
C9 C8 C7 118.96(18)
C9 C8 C13 118.94(17)
C7 C8 C13 122.08(16)
C10 C9 C8 121.83(18)
C10 C9 H9 119.1
C8 C9 H9 119.1
C9 C10 C11 118.17(17)
C9 C10 C14 121.0(2)
C11 C10 C14 120.9(2)
C12 C11 C10 122.26(18)
C12 C11 H11 118.9
C10 C11 H11 118.9
C11 C12 C7 118.59(17)
C11 C12 C15 120.17(18)
C7 C12 C15 121.21(17)
C8 C13 H13A 109.5
C8 C13 H13B 109.5
H13A C13 H13B 109.5
C8 C13 H13C 109.5
H13A C13 H13C 109.5
H13B C13 H13C 109.5
C10 C14 H14A 109.5
C10 C14 H14B 109.5
H14A C14 H14B 109.5
C10 C14 H14C 109.5
H14A C14 H14C 109.5
H14B C14 H14C 109.5
C12 C15 H15A 109.5
C12 C15 H15B 109.5
H15A C15 H15B 109.5
C12 C15 H15C 109.5
H15A C15 H15C 109.5
H15B C15 H15C 109.5
C17 C16 C21 119.96(16)
C17 C16 C6 117.90(15)
C21 C16 C6 122.10(16)
C18 C17 C16 118.95(17)
C18 C17 C22 119.46(16)
C16 C17 C22 121.50(16)
C19 C18 C17 121.91(18)
C19 C18 H18 119.0
C17 C18 H18 119.0
C18 C19 C20 118.27(17)
C18 C19 C23 120.27(19)
C20 C19 C23 121.46(19)
C19 C20 C21 121.98(18)
C19 C20 H20 119.0
C21 C20 H20 119.0
C20 C21 C16 118.64(17)
C20 C21 C24 120.15(17)
C16 C21 C24 121.19(17)
C17 C22 H22A 109.5
C17 C22 H22B 109.5
H22A C22 H22B 109.5
C17 C22 H22C 109.5
H22A C22 H22C 109.5
H22B C22 H22C 109.5
C19 C23 H23A 109.5
C19 C23 H23B 109.5
H23A C23 H23B 109.5
C19 C23 H23C 109.5
H23A C23 H23C 109.5
H23B C23 H23C 109.5
C21 C24 H24A 109.5
C21 C24 H24B 109.5
H24A C24 H24B 109.5
C21 C24 H24C 109.5
H24A C24 H24C 109.5
H24B C24 H24C 109.5

loop_
_geom_bond_atom_site_label_1
_geom_bond_atom_site_label_2
_geom_bond_distance
P1 N 1.7125(15)
P1 Cl1 2.0411(9)
P1 Cl2 2.0592(8)
P2 N 1.7082(15)
P2 Cl4 2.0440(8)
P2 Cl3 2.0643(9)
N C1 1.474(2)
C1 C2 1.403(2)
C1 C6 1.407(2)
C2 C3 1.394(2)
C2 C7 1.492(2)
C3 C4 1.378(3)
C3 H3 0.9500
C4 C5 1.386(3)
C4 H4 0.9500
C5 C6 1.392(2)
C5 H5 0.9500
C6 C16 1.490(2)
C7 C8 1.407(3)
C7 C12 1.408(3)
C8 C9 1.395(3)
C8 C13 1.512(3)
C9 C10 1.385(3)
C9 H9 0.9500
C10 C11 1.392(3)
C10 C14 1.512(3)
C11 C12 1.390(3)
C11 H11 0.9500
C12 C15 1.507(3)
C13 H13A 0.9800
C13 H13B 0.9800
C13 H13C 0.9800
C14 H14A 0.9800
C14 H14B 0.9800
C14 H14C 0.9800
C15 H15A 0.9800
C15 H15B 0.9800
C15 H15C 0.9800
C16 C17 1.402(2)
C16 C21 1.403(3)
C17 C18 1.389(3)
C17 C22 1.509(3)
C18 C19 1.381(3)
C18 H18 0.9500
C19 C20 1.385(3)
C19 C23 1.510(3)
C20 C21 1.391(3)
C20 H20 0.9500
C21 C24 1.515(3)
C22 H22A 0.9800
C22 H22B 0.9800
C22 H22C 0.9800
C23 H23A 0.9800
C23 H23B 0.9800
C23 H23C 0.9800
C24 H24A 0.9800
C24 H24B 0.9800
C24 H24C 0.9800

loop_
_geom_torsion_atom_site_label_1
_geom_torsion_atom_site_label_2
_geom_torsion_atom_site_label_3
_geom_torsion_atom_site_label_4
_geom_torsion
Cl4 P2 N C1 129.60(10)
Cl3 P2 N C1 -128.95(10)
Cl4 P2 N P1 -50.47(14)
Cl3 P2 N P1 50.98(14)
Cl1 P1 N C1 130.41(10)
Cl2 P1 N C1 -128.14(10)
Cl1 P1 N P2 -49.51(14)
Cl2 P1 N P2 51.93(14)
P2 N C1 C2 -65.40(17)
P1 N C1 C2 114.65(15)
P2 N C1 C6 113.80(14)
P1 N C1 C6 -66.15(17)
C6 C1 C2 C3 1.7(2)
N C1 C2 C3 -179.14(15)
C6 C1 C2 C7 -176.44(15)
N C1 C2 C7 2.7(2)
C1 C2 C3 C4 1.2(3)
C7 C2 C3 C4 179.36(17)
C2 C3 C4 C5 -2.3(3)
C3 C4 C5 C6 0.6(3)
C4 C5 C6 C1 2.1(3)
C4 C5 C6 C16 -172.75(17)
C2 C1 C6 C5 -3.3(2)
N C1 C6 C5 177.51(15)
C2 C1 C6 C16 171.49(16)
N C1 C6 C16 -7.7(2)
C3 C2 C7 C8 -78.4(2)
C1 C2 C7 C8 99.7(2)
C3 C2 C7 C12 98.1(2)
C1 C2 C7 C12 -83.8(2)
C12 C7 C8 C9 4.2(3)
C2 C7 C8 C9 -179.25(16)
C12 C7 C8 C13 -173.89(18)
C2 C7 C8 C13 2.6(3)
C7 C8 C9 C10 -1.8(3)
C13 C8 C9 C10 176.37(18)
C8 C9 C10 C11 -1.8(3)
C8 C9 C10 C14 178.29(19)
C9 C10 C11 C12 3.1(3)
C14 C10 C11 C12 -176.97(19)
C10 C11 C12 C7 -0.7(3)
C10 C11 C12 C15 -178.46(19)
C8 C7 C12 C11 -3.0(3)
C2 C7 C12 C11 -179.51(16)
C8 C7 C12 C15 174.71(17)
C2 C7 C12 C15 -1.8(3)
C5 C6 C16 C17 97.6(2)
C1 C6 C16 C17 -77.2(2)
C5 C6 C16 C21 -79.8(2)
C1 C6 C16 C21 105.5(2)
C21 C16 C17 C18 -5.1(3)
C6 C16 C17 C18 177.53(16)
C21 C16 C17 C22 171.51(17)
C6 C16 C17 C22 -5.9(3)
C16 C17 C18 C19 0.6(3)
C22 C17 C18 C19 -176.05(18)
C17 C18 C19 C20 3.4(3)
C17 C18 C19 C23 -177.37(18)
C18 C19 C20 C21 -3.1(3)
C23 C19 C20 C21 177.74(19)
C19 C20 C21 C16 -1.3(3)
C19 C20 C21 C24 177.5(2)
C17 C16 C21 C20 5.4(3)
C6 C16 C21 C20 -177.31(17)
C17 C16 C21 C24 -173.42(18)
C6 C16 C21 C24 3.9(3)
